data_4061679
_publ_section_title
;
Exploring the Influence of Ligand Charge and Geometry on the Properties of
 New Coordinatively Unsaturated Cp*Ru(kappa2-P,N) Complexes
;
_journal_name_full Organometallics
_journal_paper_doi 10.1021/om050534e
_journal_year 2005
_chemical_formula_sum 'C51 H41 B F20 N P Ru'
_chemical_formula_weight 1190.70
_space_group_IT_number 2
_symmetry_cell_setting triclinic
_symmetry_space_group_name_Hall '-P 1'
_symmetry_space_group_name_H-M 'P -1'
_cell_angle_alpha 79.3438(9)
_cell_angle_beta 72.1948(9)
_cell_angle_gamma 88.2354(9)
_cell_formula_units_Z 2
_cell_length_a 10.1928(7)
_cell_length_b 15.6170(11)
_cell_length_c 16.3214(11)
_cell_measurement_temperature 193(2)
_cell_volume 2430.0(3)
_diffrn_ambient_temperature 193(2)
_exptl_crystal_density_diffrn 1.627
_cod_depositor_comments
;
The following automatic conversions were performed:
'_symmetry_cell_setting' value 'Triclinic' changed to 'triclinic'
according to '/home/saulius/struct/CIF-dictionaries/cif_core.dic'
dictionary named 'cif_core.dic' version 2.4.1 from 2010-06-29.

Automatic conversion script
Id: cif_fix_enum 1527 2010-12-29 10:47:43Z saulius 
;
_cod_database_code 4061679

loop_
_symmetry_equiv_pos_as_xyz
'x, y, z'
'-x, -y, -z'

loop_
_atom_site_label
_atom_site_type_symbol
_atom_site_fract_x
_atom_site_fract_y
_atom_site_fract_z
_atom_site_U_iso_or_equiv
_atom_site_adp_type
_atom_site_occupancy
_atom_site_symmetry_multiplicity
_atom_site_calc_flag
_atom_site_refinement_flags
_atom_site_disorder_assembly
_atom_site_disorder_group
Ru Ru 0.091129(12) 0.739198(8) 0.241538(8) 0.02138(5) Uani 1 1 d . . .
H1 H 0.046(2) 0.8054(15) 0.1831(15) 0.047(6) Uiso 1 1 d . . .
P P 0.28952(4) 0.81341(3) 0.14942(3) 0.02165(8) Uani 1 1 d . . .
N N 0.17721(14) 0.63734(9) 0.17193(9) 0.0268(3) Uani 1 1 d . . .
C1 C 0.3606(2) 0.60179(12) 0.03253(12) 0.0368(4) Uani 1 1 d . . .
H1A H 0.2929 0.5844 0.0058 0.044 Uiso 1 1 calc R . .
H1B H 0.3985 0.5489 0.0599 0.044 Uiso 1 1 calc R . .
C2 C 0.29813(18) 0.66005(11) 0.09731(11) 0.0277(3) Uani 1 1 d . . .
C3 C 0.36036(17) 0.73866(10) 0.07555(10) 0.0249(3) Uani 1 1 d . . .
C3A C 0.47224(17) 0.74189(11) -0.00775(11) 0.0268(3) Uani 1 1 d . . .
C4 C 0.56619(18) 0.80725(12) -0.05991(11) 0.0311(4) Uani 1 1 d . . .
H4 H 0.5654 0.8626 -0.0436 0.037 Uiso 1 1 calc R . .
C5 C 0.66149(19) 0.79062(13) -0.13629(12) 0.0349(4) Uani 1 1 d . . .
H5 H 0.7266 0.8349 -0.1721 0.042 Uiso 1 1 calc R . .
C6 C 0.6628(2) 0.71033(13) -0.16085(12) 0.0365(4) Uani 1 1 d . . .
H6 H 0.7290 0.6999 -0.2131 0.044 Uiso 1 1 calc R . .
C7 C 0.5681(2) 0.64495(12) -0.10969(12) 0.0368(4) Uani 1 1 d . . .
H7 H 0.5686 0.5900 -0.1269 0.044 Uiso 1 1 calc R . .
C7A C 0.47303(19) 0.66073(11) -0.03337(11) 0.0310(4) Uani 1 1 d . . .
C10 C -0.10873(17) 0.75246(12) 0.33807(12) 0.0331(4) Uani 1 1 d . . .
C11 C -0.01239(18) 0.81436(11) 0.34416(12) 0.0306(4) Uani 1 1 d . . .
C12 C 0.08881(17) 0.76645(11) 0.37666(11) 0.0290(3) Uani 1 1 d . . .
C13 C 0.05910(17) 0.67701(11) 0.38689(11) 0.0291(3) Uani 1 1 d . . .
C14 C -0.06386(18) 0.66770(11) 0.36380(12) 0.0314(4) Uani 1 1 d . . .
C15 C -0.2423(2) 0.77349(19) 0.31917(18) 0.0595(6) Uani 1 1 d . . .
H15A H -0.2645 0.7293 0.2895 0.071 Uiso 1 1 calc R . .
H15B H -0.2338 0.8309 0.2814 0.071 Uiso 1 1 calc R . .
H15C H -0.3160 0.7739 0.3742 0.071 Uiso 1 1 calc R . .
C16 C -0.0334(3) 0.91047(13) 0.34002(15) 0.0511(6) Uani 1 1 d . . .
H16A H -0.0892 0.9212 0.3976 0.061 Uiso 1 1 calc R . .
H16B H -0.0811 0.9321 0.2968 0.061 Uiso 1 1 calc R . .
H16C H 0.0562 0.9409 0.3230 0.061 Uiso 1 1 calc R . .
C17 C 0.1919(2) 0.80629(16) 0.40842(13) 0.0458(5) Uani 1 1 d . . .
H17A H 0.1512 0.8090 0.4706 0.055 Uiso 1 1 calc R . .
H17B H 0.2178 0.8653 0.3747 0.055 Uiso 1 1 calc R . .
H17C H 0.2740 0.7706 0.4007 0.055 Uiso 1 1 calc R . .
C18 C 0.1367(2) 0.60467(14) 0.42465(13) 0.0447(5) Uani 1 1 d . . .
H18A H 0.2356 0.6195 0.4028 0.054 Uiso 1 1 calc R . .
H18B H 0.1199 0.5504 0.4070 0.054 Uiso 1 1 calc R . .
H18C H 0.1052 0.5971 0.4887 0.054 Uiso 1 1 calc R . .
C19 C -0.1457(2) 0.58463(14) 0.37898(15) 0.0508(6) Uani 1 1 d . . .
H19A H -0.2274 0.5830 0.4302 0.061 Uiso 1 1 calc R . .
H19B H -0.0886 0.5346 0.3893 0.061 Uiso 1 1 calc R . .
H19C H -0.1744 0.5821 0.3274 0.061 Uiso 1 1 calc R . .
C21 C 0.42497(16) 0.82755(12) 0.20000(11) 0.0287(3) Uani 1 1 d . . .
H21 H 0.3837 0.8606 0.2483 0.034 Uiso 1 1 calc R . .
C22 C 0.46028(19) 0.73781(14) 0.24235(13) 0.0397(4) Uani 1 1 d . . .
H22A H 0.3754 0.7066 0.2809 0.048 Uiso 1 1 calc R . .
H22B H 0.5218 0.7447 0.2767 0.048 Uiso 1 1 calc R . .
H22C H 0.5063 0.7045 0.1967 0.048 Uiso 1 1 calc R . .
C23 C 0.55613(19) 0.87818(14) 0.13975(13) 0.0392(4) Uani 1 1 d . . .
H23A H 0.5316 0.9357 0.1137 0.047 Uiso 1 1 calc R . .
H23B H 0.6026 0.8460 0.0932 0.047 Uiso 1 1 calc R . .
H23C H 0.6180 0.8852 0.1738 0.047 Uiso 1 1 calc R . .
C24 C 0.28394(17) 0.91815(10) 0.07696(11) 0.0286(3) Uani 1 1 d . . .
H24 H 0.3810 0.9369 0.0422 0.034 Uiso 1 1 calc R . .
C25 C 0.2059(2) 0.90971(13) 0.01247(13) 0.0415(4) Uani 1 1 d . . .
H25A H 0.2476 0.8647 -0.0214 0.050 Uiso 1 1 calc R . .
H25B H 0.2106 0.9656 -0.0274 0.050 Uiso 1 1 calc R . .
H25C H 0.1093 0.8934 0.0447 0.050 Uiso 1 1 calc R . .
C26 C 0.2230(2) 0.98769(12) 0.13101(14) 0.0394(4) Uani 1 1 d . . .
H26A H 0.2754 0.9916 0.1716 0.047 Uiso 1 1 calc R . .
H26B H 0.1266 0.9721 0.1643 0.047 Uiso 1 1 calc R . .
H26C H 0.2279 1.0441 0.0919 0.047 Uiso 1 1 calc R . .
C27 C 0.05070(19) 0.66716(13) 0.15698(12) 0.0357(4) Uani 1 1 d . . .
H27A H -0.0293 0.6258 0.1820 0.043 Uiso 1 1 calc R . .
H27B H 0.0579 0.6991 0.0974 0.043 Uiso 1 1 calc R . .
C28 C 0.1801(2) 0.54706(11) 0.21973(12) 0.0375(4) Uani 1 1 d . . .
H28A H 0.2581 0.5419 0.2435 0.045 Uiso 1 1 calc R . .
H28B H 0.1903 0.5061 0.1795 0.045 Uiso 1 1 calc R . .
H28C H 0.0940 0.5335 0.2678 0.045 Uiso 1 1 calc R . .
F32 F -0.19826(11) 0.09719(7) 0.43027(6) 0.0348(2) Uani 1 1 d . . .
F33 F -0.36572(12) -0.03860(7) 0.46606(7) 0.0420(3) Uani 1 1 d . . .
F34 F -0.51826(13) -0.05846(8) 0.35920(9) 0.0512(3) Uani 1 1 d . . .
F35 F -0.49542(13) 0.06385(8) 0.21326(8) 0.0475(3) Uani 1 1 d . . .
F36 F -0.32557(11) 0.20259(7) 0.17410(7) 0.0364(2) Uani 1 1 d . . .
F42 F -0.06460(11) 0.11695(7) 0.13993(7) 0.0345(2) Uani 1 1 d . . .
F43 F 0.11216(12) 0.15130(8) -0.01980(7) 0.0451(3) Uani 1 1 d . . .
F44 F 0.23077(13) 0.31236(10) -0.08872(8) 0.0561(3) Uani 1 1 d . . .
F45 F 0.17222(15) 0.43967(9) 0.01094(9) 0.0601(4) Uani 1 1 d . . .
F46 F 0.00068(13) 0.40630(7) 0.17301(8) 0.0445(3) Uani 1 1 d . . .
F52 F -0.06260(11) 0.38672(6) 0.35447(7) 0.0363(2) Uani 1 1 d . . .
F53 F 0.14373(12) 0.37641(8) 0.42167(8) 0.0449(3) Uani 1 1 d . . .
F54 F 0.28734(13) 0.22758(9) 0.43582(9) 0.0553(3) Uani 1 1 d . . .
F55 F 0.22812(13) 0.09079(8) 0.36833(9) 0.0499(3) Uani 1 1 d . . .
F56 F 0.03439(10) 0.10418(6) 0.28930(7) 0.0327(2) Uani 1 1 d . . .
F62 F -0.24610(13) 0.38891(8) 0.14154(8) 0.0473(3) Uani 1 1 d . . .
F63 F -0.43404(17) 0.50521(9) 0.18915(12) 0.0702(4) Uani 1 1 d . . .
F64 F -0.56699(18) 0.50557(12) 0.36111(14) 0.0884(6) Uani 1 1 d . . .
F65 F -0.50193(17) 0.38519(12) 0.48626(11) 0.0797(5) Uani 1 1 d . . .
F66 F -0.30927(13) 0.26968(8) 0.44010(7) 0.0470(3) Uani 1 1 d . . .
C31 C -0.24798(16) 0.15701(10) 0.29771(11) 0.0254(3) Uani 1 1 d . . .
C32 C -0.26721(17) 0.09348(11) 0.37226(11) 0.0273(3) Uani 1 1 d . . .
C33 C -0.35568(17) 0.02144(11) 0.39360(12) 0.0313(4) Uani 1 1 d . . .
C34 C -0.43233(18) 0.01104(12) 0.33987(13) 0.0349(4) Uani 1 1 d . . .
C35 C -0.42088(18) 0.07339(12) 0.26625(12) 0.0335(4) Uani 1 1 d . . .
C36 C -0.33147(17) 0.14391(11) 0.24747(11) 0.0284(3) Uani 1 1 d . . .
C41 C -0.04782(17) 0.26119(11) 0.16526(11) 0.0279(3) Uani 1 1 d . . .
C42 C -0.01137(17) 0.19913(12) 0.11188(11) 0.0293(3) Uani 1 1 d . . .
C43 C 0.08079(18) 0.21498(13) 0.02797(12) 0.0346(4) Uani 1 1 d . . .
C44 C 0.14203(19) 0.29605(15) -0.00704(12) 0.0401(4) Uani 1 1 d . . .
C45 C 0.1118(2) 0.35969(13) 0.04293(13) 0.0406(4) Uani 1 1 d . . .
C46 C 0.02108(19) 0.34098(12) 0.12661(12) 0.0341(4) Uani 1 1 d . . .
C51 C -0.03215(16) 0.24350(10) 0.32182(10) 0.0244(3) Uani 1 1 d . . .
C52 C 0.00442(17) 0.31065(11) 0.35619(11) 0.0277(3) Uani 1 1 d . . .
C53 C 0.11076(18) 0.30658(12) 0.39329(11) 0.0325(4) Uani 1 1 d . . .
C54 C 0.18474(18) 0.23210(13) 0.39974(12) 0.0358(4) Uani 1 1 d . . .
C55 C 0.15467(18) 0.16339(12) 0.36582(12) 0.0335(4) Uani 1 1 d . . .
C56 C 0.05123(17) 0.17177(11) 0.32652(11) 0.0267(3) Uani 1 1 d . . .
C61 C -0.26209(18) 0.32392(11) 0.28888(12) 0.0308(4) Uani 1 1 d . . .
C62 C -0.3029(2) 0.38518(12) 0.22864(14) 0.0376(4) Uani 1 1 d . . .
C63 C -0.4023(2) 0.44611(14) 0.25176(18) 0.0502(5) Uani 1 1 d . . .
C64 C -0.4695(2) 0.44683(16) 0.3380(2) 0.0581(6) Uani 1 1 d . . .
C65 C -0.4370(2) 0.38641(16) 0.40101(16) 0.0528(6) Uani 1 1 d . . .
C66 C -0.3362(2) 0.32712(13) 0.37513(13) 0.0382(4) Uani 1 1 d . . .
B B -0.14836(19) 0.24623(12) 0.26854(12) 0.0245(3) Uani 1 1 d . . .

loop_
_atom_site_aniso_label
_atom_site_aniso_U_11
_atom_site_aniso_U_22
_atom_site_aniso_U_33
_atom_site_aniso_U_23
_atom_site_aniso_U_13
_atom_site_aniso_U_12
Ru 0.01894(7) 0.02019(7) 0.02496(7) -0.00106(5) -0.00827(5) -0.00112(4)
P 0.02115(18) 0.02057(19) 0.02345(19) -0.00369(15) -0.00712(15) -0.00208(14)
N 0.0307(7) 0.0227(7) 0.0259(7) -0.0033(5) -0.0070(6) -0.0056(5)
C1 0.0512(11) 0.0246(9) 0.0284(9) -0.0060(7) -0.0021(8) -0.0035(8)
C2 0.0334(9) 0.0251(8) 0.0242(8) -0.0036(6) -0.0084(7) -0.0016(7)
C3 0.0272(8) 0.0232(8) 0.0251(8) -0.0041(6) -0.0093(6) -0.0001(6)
C3A 0.0284(8) 0.0280(8) 0.0245(8) -0.0044(6) -0.0089(7) 0.0012(6)
C4 0.0319(9) 0.0299(9) 0.0296(8) -0.0067(7) -0.0053(7) -0.0033(7)
C5 0.0309(9) 0.0388(10) 0.0306(9) -0.0042(7) -0.0039(7) -0.0030(7)
C6 0.0364(10) 0.0416(10) 0.0271(9) -0.0070(8) -0.0033(7) 0.0070(8)
C7 0.0492(11) 0.0285(9) 0.0302(9) -0.0075(7) -0.0078(8) 0.0073(8)
C7A 0.0401(9) 0.0249(8) 0.0265(8) -0.0030(7) -0.0091(7) 0.0016(7)
C10 0.0209(8) 0.0365(9) 0.0382(10) -0.0036(8) -0.0058(7) 0.0012(7)
C11 0.0286(8) 0.0252(8) 0.0320(9) -0.0027(7) -0.0021(7) 0.0022(6)
C12 0.0253(8) 0.0345(9) 0.0241(8) -0.0047(7) -0.0031(6) -0.0007(7)
C13 0.0282(8) 0.0303(9) 0.0233(8) -0.0024(6) -0.0019(6) 0.0057(7)
C14 0.0269(8) 0.0283(9) 0.0315(9) -0.0034(7) 0.0014(7) -0.0045(7)
C15 0.0256(10) 0.0795(17) 0.0720(16) -0.0085(13) -0.0169(10) 0.0110(10)
C16 0.0613(14) 0.0287(10) 0.0505(12) -0.0077(9) 0.0006(10) 0.0103(9)
C17 0.0383(10) 0.0712(15) 0.0300(9) -0.0184(9) -0.0072(8) -0.0102(10)
C18 0.0502(12) 0.0451(11) 0.0293(9) 0.0026(8) -0.0059(8) 0.0196(9)
C19 0.0470(12) 0.0397(11) 0.0519(13) -0.0102(9) 0.0081(10) -0.0201(9)
C21 0.0223(8) 0.0377(9) 0.0283(8) -0.0091(7) -0.0088(6) -0.0040(7)
C22 0.0277(9) 0.0512(12) 0.0409(10) -0.0015(9) -0.0155(8) 0.0013(8)
C23 0.0276(9) 0.0514(12) 0.0390(10) -0.0081(9) -0.0098(8) -0.0125(8)
C24 0.0296(8) 0.0222(8) 0.0309(8) 0.0012(6) -0.0077(7) -0.0045(6)
C25 0.0522(12) 0.0364(10) 0.0374(10) 0.0037(8) -0.0217(9) -0.0025(9)
C26 0.0442(11) 0.0234(9) 0.0480(11) -0.0043(8) -0.0116(9) 0.0014(7)
C27 0.0328(9) 0.0419(10) 0.0362(9) -0.0077(8) -0.0152(8) -0.0076(8)
C28 0.0481(11) 0.0222(8) 0.0337(9) -0.0024(7) -0.0009(8) -0.0058(7)
F32 0.0385(6) 0.0385(6) 0.0278(5) -0.0005(4) -0.0136(4) -0.0062(4)
F33 0.0403(6) 0.0374(6) 0.0393(6) 0.0079(5) -0.0071(5) -0.0069(5)
F34 0.0446(7) 0.0402(6) 0.0679(8) -0.0040(6) -0.0176(6) -0.0184(5)
F35 0.0466(7) 0.0499(7) 0.0578(7) -0.0126(6) -0.0310(6) -0.0064(5)
F36 0.0400(6) 0.0379(6) 0.0346(5) -0.0019(4) -0.0190(5) -0.0003(4)
F42 0.0361(5) 0.0314(5) 0.0347(5) -0.0095(4) -0.0068(4) -0.0003(4)
F43 0.0372(6) 0.0630(8) 0.0358(6) -0.0209(5) -0.0060(5) 0.0073(5)
F44 0.0405(7) 0.0819(10) 0.0318(6) 0.0024(6) 0.0028(5) -0.0072(6)
F45 0.0631(8) 0.0530(8) 0.0510(8) 0.0114(6) -0.0075(6) -0.0285(7)
F46 0.0555(7) 0.0335(6) 0.0436(6) -0.0053(5) -0.0135(5) -0.0132(5)
F52 0.0444(6) 0.0260(5) 0.0426(6) -0.0140(4) -0.0150(5) 0.0046(4)
F53 0.0456(6) 0.0504(7) 0.0446(6) -0.0222(5) -0.0135(5) -0.0118(5)
F54 0.0441(7) 0.0745(9) 0.0602(8) -0.0141(7) -0.0339(6) 0.0017(6)
F55 0.0450(7) 0.0439(7) 0.0658(8) -0.0068(6) -0.0275(6) 0.0164(5)
F56 0.0359(5) 0.0225(5) 0.0417(6) -0.0101(4) -0.0123(4) 0.0032(4)
F62 0.0581(7) 0.0414(6) 0.0441(7) 0.0035(5) -0.0252(6) 0.0064(5)
F63 0.0782(10) 0.0417(7) 0.1038(12) -0.0027(7) -0.0552(9) 0.0217(7)
F64 0.0699(10) 0.0761(11) 0.1292(16) -0.0432(11) -0.0351(10) 0.0500(9)
F65 0.0639(9) 0.1005(13) 0.0687(10) -0.0389(9) -0.0011(8) 0.0360(9)
F66 0.0472(7) 0.0575(7) 0.0317(6) -0.0086(5) -0.0063(5) 0.0154(6)
C31 0.0230(7) 0.0253(8) 0.0265(8) -0.0071(6) -0.0045(6) 0.0019(6)
C32 0.0248(8) 0.0311(9) 0.0264(8) -0.0075(7) -0.0070(6) 0.0014(6)
C33 0.0272(8) 0.0293(9) 0.0314(9) -0.0010(7) -0.0028(7) -0.0004(7)
C34 0.0270(8) 0.0295(9) 0.0455(10) -0.0078(8) -0.0061(8) -0.0059(7)
C35 0.0274(8) 0.0373(10) 0.0406(10) -0.0123(8) -0.0143(7) 0.0007(7)
C36 0.0274(8) 0.0293(8) 0.0284(8) -0.0055(7) -0.0084(7) 0.0029(6)
C41 0.0266(8) 0.0313(9) 0.0264(8) -0.0019(7) -0.0107(7) -0.0022(6)
C42 0.0254(8) 0.0349(9) 0.0284(8) -0.0038(7) -0.0106(7) 0.0001(7)
C43 0.0271(8) 0.0496(11) 0.0291(9) -0.0093(8) -0.0104(7) 0.0041(8)
C44 0.0273(9) 0.0621(13) 0.0257(9) 0.0014(8) -0.0057(7) -0.0044(8)
C45 0.0373(10) 0.0433(11) 0.0367(10) 0.0066(8) -0.0116(8) -0.0142(8)
C46 0.0366(9) 0.0346(9) 0.0316(9) -0.0024(7) -0.0124(7) -0.0062(7)
C51 0.0252(8) 0.0241(8) 0.0224(7) -0.0030(6) -0.0055(6) -0.0017(6)
C52 0.0300(8) 0.0257(8) 0.0256(8) -0.0061(6) -0.0048(7) -0.0005(6)
C53 0.0328(9) 0.0378(10) 0.0274(8) -0.0103(7) -0.0066(7) -0.0089(7)
C54 0.0290(9) 0.0493(11) 0.0314(9) -0.0055(8) -0.0131(7) -0.0032(8)
C55 0.0298(9) 0.0338(9) 0.0345(9) -0.0010(7) -0.0099(7) 0.0042(7)
C56 0.0268(8) 0.0245(8) 0.0270(8) -0.0047(6) -0.0056(6) -0.0018(6)
C61 0.0301(8) 0.0265(8) 0.0387(9) -0.0073(7) -0.0140(7) 0.0033(7)
C62 0.0403(10) 0.0295(9) 0.0466(11) -0.0048(8) -0.0200(9) 0.0026(7)
C63 0.0511(12) 0.0325(10) 0.0773(16) -0.0080(10) -0.0366(12) 0.0124(9)
C64 0.0448(12) 0.0473(13) 0.0911(19) -0.0268(13) -0.0276(13) 0.0241(10)
C65 0.0407(11) 0.0590(14) 0.0601(14) -0.0265(12) -0.0098(10) 0.0161(10)
C66 0.0335(9) 0.0395(10) 0.0428(10) -0.0108(8) -0.0122(8) 0.0085(8)
B 0.0266(9) 0.0225(8) 0.0250(9) -0.0042(7) -0.0087(7) 0.0005(7)

loop_
_geom_bond_atom_site_label_1
_geom_bond_atom_site_label_2
_geom_bond_distance
_geom_bond_site_symmetry_2
_geom_bond_publ_flag
Ru C27 2.0714(18) . ?
Ru N 2.1363(14) . ?
Ru C10 2.1925(17) . ?
Ru C11 2.2061(17) . ?
Ru C14 2.2541(16) . ?
Ru P 2.3094(4) . ?
Ru C12 2.3152(17) . ?
Ru C13 2.3176(17) . ?
P C3 1.8094(17) . ?
P C24 1.8432(17) . ?
P C21 1.8492(16) . ?
N C27 1.433(2) . ?
N C2 1.441(2) . ?
N C28 1.484(2) . ?
C1 C2 1.503(2) . ?
C1 C7A 1.504(2) . ?
C2 C3 1.336(2) . ?
C3 C3A 1.477(2) . ?
C3A C4 1.387(2) . ?
C3A C7A 1.405(2) . ?
C4 C5 1.389(2) . ?
C5 C6 1.384(3) . ?
C6 C7 1.387(3) . ?
C7 C7A 1.383(3) . ?
C10 C14 1.419(3) . ?
C10 C11 1.436(3) . ?
C10 C15 1.500(3) . ?
C11 C12 1.430(2) . ?
C11 C16 1.502(3) . ?
C12 C13 1.407(2) . ?
C12 C17 1.501(3) . ?
C13 C14 1.433(3) . ?
C13 C18 1.506(2) . ?
C14 C19 1.504(2) . ?
C21 C22 1.528(3) . ?
C21 C23 1.534(2) . ?
C24 C26 1.523(2) . ?
C24 C25 1.526(2) . ?
F32 C32 1.3503(19) . ?
F33 C33 1.345(2) . ?
F34 C34 1.344(2) . ?
F35 C35 1.343(2) . ?
F36 C36 1.353(2) . ?
F42 C42 1.351(2) . ?
F43 C43 1.347(2) . ?
F44 C44 1.346(2) . ?
F45 C45 1.350(2) . ?
F46 C46 1.354(2) . ?
F52 C52 1.352(2) . ?
F53 C53 1.350(2) . ?
F54 C54 1.342(2) . ?
F55 C55 1.340(2) . ?
F56 C56 1.3508(19) . ?
F62 C62 1.352(2) . ?
F63 C63 1.355(3) . ?
F64 C64 1.346(2) . ?
F65 C65 1.342(3) . ?
F66 C66 1.347(2) . ?
C31 C32 1.387(2) . ?
C31 C36 1.392(2) . ?
C31 B 1.657(2) . ?
C32 C33 1.388(2) . ?
C33 C34 1.373(3) . ?
C34 C35 1.376(3) . ?
C35 C36 1.380(2) . ?
C41 C42 1.389(2) . ?
C41 C46 1.391(2) . ?
C41 B 1.661(2) . ?
C42 C43 1.386(2) . ?
C43 C44 1.372(3) . ?
C44 C45 1.369(3) . ?
C45 C46 1.379(3) . ?
C51 C52 1.387(2) . ?
C51 C56 1.390(2) . ?
C51 B 1.666(2) . ?
C52 C53 1.389(2) . ?
C53 C54 1.372(3) . ?
C54 C55 1.377(3) . ?
C55 C56 1.383(2) . ?
C61 C66 1.389(3) . ?
C61 C62 1.390(3) . ?
C61 B 1.659(2) . ?
C62 C63 1.384(3) . ?
C63 C64 1.367(4) . ?
C64 C65 1.374(4) . ?
C65 C66 1.383(3) . ?
